data_7151562
loop_
_publ_author_name
'Schmidt, Andreas'
'Shilabin, Abbas Gholipour'
'Nieger, Martin'

_publ_section_title
;
 On benzo[b][1,4]diazepinium-olates, -thiolates and -carboxylates as
 anti-H\"uckel mesomeric betaines.
;
_journal_issue 23
_journal_name_full 'Organic &amp; biomolecular chemistry'
_journal_page_first 4342
_journal_page_last 4350
_journal_paper_doi 10.1039/b308412d
_journal_volume 1
_journal_year 2003
_chemical_formula_moiety '(C12 H13 N2 O2)+ (C6 H2 N3 O7)- MeOH'
_chemical_formula_sum 'C19 H19 N5 O10'
_chemical_formula_weight 477.39
_chemical_name_systematic
;
7-Carboxy-2,4-dimethyl-5H-benzo[b][1,4]diazepin-ium picrate
;
_space_group_IT_number 2
_symmetry_cell_setting triclinic
_symmetry_Int_Tables_number 2
_symmetry_space_group_name_Hall '-P 1'
_symmetry_space_group_name_H-M 'P -1'
_atom_sites_solution_hydrogens geom
_atom_sites_solution_primary direct
_atom_sites_solution_secondary difmap
_audit_creation_method SHELXL-97
_cell_angle_alpha 79.339(1)
_cell_angle_beta 73.059(1)
_cell_angle_gamma 86.946(1)
_cell_formula_units_Z 2
_cell_length_a 8.8117(2)
_cell_length_b 11.0726(2)
_cell_length_c 11.2477(3)
_cell_measurement_reflns_used 4569
_cell_measurement_temperature 123(2)
_cell_measurement_theta_max 27.5
_cell_measurement_theta_min 1
_cell_volume 1031.68(4)
_computing_cell_refinement DENZO-SMN
_computing_data_collection Collect
_computing_data_reduction DENZO-SMN
_computing_molecular_graphics SHELXTL-NT
_computing_publication_material 'SHELXL-97 (Sheldrick, 1997)'
_computing_structure_refinement 'SHELXL-97 (Sheldrick, 1997)'
_computing_structure_solution 'SHELXS-97 (Sheldrick, 1990)'
_diffrn_ambient_temperature 123(2)
_diffrn_measured_fraction_theta_full 0.998
_diffrn_measured_fraction_theta_max 0.998
_diffrn_measurement_device_type 'Nonius KappaCCD'
_diffrn_measurement_method 'rotation in phi and omega, 2 deg,'
_diffrn_radiation_monochromator graphite
_diffrn_radiation_source 'fine-focus sealed tube'
_diffrn_radiation_type MoK\a
_diffrn_radiation_wavelength 0.71073
_diffrn_reflns_av_R_equivalents 0.0368
_diffrn_reflns_av_sigmaI/netI 0.0285
_diffrn_reflns_limit_h_max 10
_diffrn_reflns_limit_h_min -10
_diffrn_reflns_limit_k_max 13
_diffrn_reflns_limit_k_min -13
_diffrn_reflns_limit_l_max 13
_diffrn_reflns_limit_l_min -13
_diffrn_reflns_number 17842
_diffrn_reflns_theta_full 25.00
_diffrn_reflns_theta_max 25.00
_diffrn_reflns_theta_min 2.91
_diffrn_standards_decay_% 0
_exptl_absorpt_coefficient_mu 0.127
_exptl_absorpt_correction_type none
_exptl_crystal_colour red
_exptl_crystal_density_diffrn 1.537
_exptl_crystal_density_meas ?
_exptl_crystal_density_method 'not measured'
_exptl_crystal_description plates
_exptl_crystal_F_000 496
_exptl_crystal_size_max 0.50
_exptl_crystal_size_mid 0.40
_exptl_crystal_size_min 0.10
_refine_diff_density_max 0.673
_refine_diff_density_min -0.413
_refine_diff_density_rms 0.054
_refine_ls_extinction_method none
_refine_ls_goodness_of_fit_ref 1.074
_refine_ls_hydrogen_treatment mixed
_refine_ls_matrix_type full
_refine_ls_number_parameters 322
_refine_ls_number_reflns 3648
_refine_ls_number_restraints 4
_refine_ls_restrained_S_all 1.074
_refine_ls_R_factor_all 0.0519
_refine_ls_R_factor_gt 0.0431
_refine_ls_shift/su_max 0.000
_refine_ls_shift/su_mean 0.000
_refine_ls_structure_factor_coef Fsqd
_refine_ls_weighting_details 'calc w=1/[\s^2^(Fo^2^)+(0.0667P)^2^+0.4235P] where P=(Fo^2^+2Fc^2^)/3'
_refine_ls_weighting_scheme calc
_refine_ls_wR_factor_gt 0.1165
_refine_ls_wR_factor_ref 0.1218
_reflns_number_gt 3035
_reflns_number_total 3648
_reflns_threshold_expression >2sigma(I)
_cod_data_source_file b308412d.txt
_cod_data_source_block schm13_AB-2
_cod_depositor_comments
;
The following automatic conversions were performed:

'_exptl_crystal_density_meas' value 'none' was changed to '?' - the
value is perceived as not measured.

Automatic conversion script
Id: cif_fix_values 3008 2015-01-20 13:52:24Z robertas 
;
_cod_original_sg_symbol_H-M P-1
_cod_database_code 7151562

loop_
_symmetry_equiv_pos_as_xyz
'x, y, z'
'-x, -y, -z'

loop_
_atom_site_label
_atom_site_type_symbol
_atom_site_fract_x
_atom_site_fract_y
_atom_site_fract_z
_atom_site_U_iso_or_equiv
_atom_site_adp_type
_atom_site_occupancy
_atom_site_symmetry_multiplicity
_atom_site_calc_flag
_atom_site_refinement_flags
_atom_site_disorder_assembly
_atom_site_disorder_group
N1 N 0.69336(18) 0.65468(14) 1.00103(15) 0.0226(4) Uani 1 1 d D . .
H1N H 0.712(2) 0.6798(19) 1.0634(17) 0.027 Uiso 1 1 d D . .
C2 C 0.6341(2) 0.73837(16) 0.92494(17) 0.0219(4) Uani 1 1 d . . .
C3 C 0.5910(2) 0.72125(17) 0.82031(18) 0.0256(4) Uani 1 1 d . . .
H3 H 0.5580 0.7936 0.7744 0.031 Uiso 1 1 calc R . .
C4 C 0.5884(2) 0.61467(16) 0.77161(17) 0.0211(4) Uani 1 1 d . . .
N5 N 0.63665(17) 0.50389(14) 0.81290(15) 0.0220(3) Uani 1 1 d D . .
H5N H 0.625(2) 0.4477(17) 0.7738(19) 0.026 Uiso 1 1 d D . .
C6 C 0.7158(2) 0.46251(16) 0.90699(16) 0.0195(4) Uani 1 1 d . . .
C7 C 0.7730(2) 0.34344(16) 0.91057(16) 0.0206(4) Uani 1 1 d . . .
H7 H 0.7588 0.2975 0.8512 0.025 Uiso 1 1 calc R . .
C8 C 0.8508(2) 0.28875(16) 0.99858(17) 0.0213(4) Uani 1 1 d . . .
C9 C 0.8678(2) 0.35438(16) 1.08756(17) 0.0227(4) Uani 1 1 d . . .
H9 H 0.9168 0.3178 1.1504 0.027 Uiso 1 1 calc R . .
C10 C 0.8123(2) 0.47415(17) 1.08362(17) 0.0218(4) Uani 1 1 d . . .
H10 H 0.8252 0.5192 1.1442 0.026 Uiso 1 1 calc R . .
C11 C 0.7386(2) 0.53056(16) 0.99454(16) 0.0192(4) Uani 1 1 d . . .
C12 C 0.9172(2) 0.16247(16) 0.99662(17) 0.0223(4) Uani 1 1 d . . .
O1 O 0.88962(17) 0.10681(12) 0.91274(13) 0.0295(3) Uani 1 1 d D . .
H1O H 0.930(3) 0.0326(17) 0.917(2) 0.044 Uiso 1 1 d D . .
O2 O 0.99385(17) 0.11785(12) 1.07021(13) 0.0334(4) Uani 1 1 d . . .
C13 C 0.6091(2) 0.86242(17) 0.9615(2) 0.0293(4) Uani 1 1 d . . .
H13A H 0.4958 0.8824 0.9826 0.044 Uiso 1 1 calc R . .
H13B H 0.6679 0.9239 0.8909 0.044 Uiso 1 1 calc R . .
H13C H 0.6474 0.8624 1.0351 0.044 Uiso 1 1 calc R . .
C14 C 0.5222(2) 0.62325(17) 0.66138(18) 0.0272(4) Uani 1 1 d . . .
H14A H 0.5795 0.5665 0.6064 0.041 Uiso 1 1 calc R . .
H14B H 0.5346 0.7074 0.6136 0.041 Uiso 1 1 calc R . .
H14C H 0.4094 0.6015 0.6922 0.041 Uiso 1 1 calc R . .
C1' C 0.2145(2) 0.22624(17) 0.68158(17) 0.0227(4) Uani 1 1 d . . .
C2' C 0.1254(2) 0.30147(16) 0.60631(17) 0.0215(4) Uani 1 1 d . . .
C3' C 0.0800(2) 0.26806(17) 0.51056(17) 0.0235(4) Uani 1 1 d . . .
H3' H 0.0161 0.3209 0.4683 0.028 Uiso 1 1 calc R . .
C4' C 0.1297(2) 0.15501(17) 0.47688(17) 0.0235(4) Uani 1 1 d . . .
C5' C 0.2180(2) 0.07653(17) 0.54016(18) 0.0247(4) Uani 1 1 d . . .
H5' H 0.2531 0.0002 0.5147 0.030 Uiso 1 1 calc R . .
C6' C 0.2554(2) 0.10908(17) 0.64094(18) 0.0240(4) Uani 1 1 d . . .
O1' O 0.25085(16) 0.26135(12) 0.77049(12) 0.0282(3) Uani 1 1 d . . .
N2' N 0.0811(2) 0.42547(15) 0.63025(14) 0.0286(4) Uani 1 1 d . . .
O21' O -0.05665(18) 0.45826(13) 0.63717(13) 0.0373(4) Uani 1 1 d . . .
O22' O 0.1833(2) 0.49179(13) 0.63863(15) 0.0446(4) Uani 1 1 d . . .
N4' N 0.0835(2) 0.11913(15) 0.37492(16) 0.0312(4) Uani 1 1 d . . .
O41' O 0.13966(18) 0.02428(13) 0.33735(14) 0.0372(4) Uani 1 1 d . . .
O42' O -0.0132(2) 0.18425(15) 0.33261(16) 0.0533(5) Uani 1 1 d . . .
N6' N 0.3419(2) 0.01713(15) 0.70550(16) 0.0305(4) Uani 1 1 d . . .
O61' O 0.3379(2) 0.02060(15) 0.81423(16) 0.0554(5) Uani 1 1 d . . .
O62' O 0.4124(2) -0.06344(17) 0.65045(17) 0.0633(6) Uani 1 1 d . . .
O1E O 0.56690(18) 0.31250(15) 0.70665(17) 0.0457(4) Uani 1 1 d D . .
H1E H 0.470(2) 0.300(3) 0.724(3) 0.068 Uiso 1 1 d D . .
C1E C 0.6578(3) 0.2311(3) 0.6353(3) 0.0669(9) Uani 1 1 d . . .
H1E1 H 0.7703 0.2447 0.6245 0.100 Uiso 1 1 calc R . .
H1E2 H 0.6385 0.2443 0.5523 0.100 Uiso 1 1 calc R . .
H1E3 H 0.6288 0.1466 0.6784 0.100 Uiso 1 1 calc R . .

loop_
_atom_site_aniso_label
_atom_site_aniso_U_11
_atom_site_aniso_U_22
_atom_site_aniso_U_33
_atom_site_aniso_U_23
_atom_site_aniso_U_13
_atom_site_aniso_U_12
N1 0.0282(8) 0.0199(8) 0.0240(8) -0.0082(7) -0.0125(7) 0.0055(6)
C2 0.0209(9) 0.0197(9) 0.0236(9) -0.0033(8) -0.0045(8) 0.0017(7)
C3 0.0336(10) 0.0193(9) 0.0255(10) -0.0007(8) -0.0136(8) 0.0040(8)
C4 0.0179(9) 0.0231(9) 0.0210(9) -0.0032(7) -0.0046(7) 0.0026(7)
N5 0.0247(8) 0.0206(8) 0.0259(8) -0.0092(7) -0.0128(7) 0.0050(6)
C6 0.0176(8) 0.0220(9) 0.0186(9) -0.0039(7) -0.0044(7) 0.0012(7)
C7 0.0221(9) 0.0191(9) 0.0201(9) -0.0051(7) -0.0045(7) 0.0001(7)
C8 0.0210(9) 0.0204(9) 0.0205(9) -0.0018(7) -0.0041(7) 0.0009(7)
C9 0.0257(10) 0.0219(9) 0.0206(9) -0.0017(7) -0.0085(8) 0.0024(7)
C10 0.0245(9) 0.0229(9) 0.0196(9) -0.0060(7) -0.0075(8) 0.0011(7)
C11 0.0176(8) 0.0184(9) 0.0205(9) -0.0041(7) -0.0034(7) 0.0009(7)
C12 0.0260(10) 0.0204(9) 0.0215(9) -0.0041(8) -0.0086(8) 0.0025(7)
O1 0.0412(8) 0.0204(7) 0.0326(8) -0.0094(6) -0.0176(6) 0.0079(6)
O2 0.0462(9) 0.0266(7) 0.0348(8) -0.0099(6) -0.0227(7) 0.0142(6)
C13 0.0390(11) 0.0199(9) 0.0333(11) -0.0067(8) -0.0165(9) 0.0054(8)
C14 0.0310(10) 0.0264(10) 0.0267(10) -0.0041(8) -0.0129(8) 0.0031(8)
C1' 0.0196(9) 0.0263(10) 0.0207(9) -0.0027(8) -0.0041(7) -0.0019(7)
C2' 0.0223(9) 0.0197(9) 0.0212(9) -0.0031(7) -0.0049(7) 0.0016(7)
C3' 0.0252(9) 0.0221(9) 0.0225(9) -0.0007(8) -0.0080(8) 0.0023(7)
C4' 0.0272(10) 0.0237(9) 0.0211(9) -0.0043(8) -0.0090(8) -0.0004(8)
C5' 0.0268(10) 0.0208(9) 0.0260(10) -0.0041(8) -0.0070(8) 0.0017(8)
C6' 0.0228(9) 0.0237(9) 0.0251(10) -0.0013(8) -0.0087(8) 0.0024(7)
O1' 0.0325(7) 0.0319(7) 0.0253(7) -0.0087(6) -0.0142(6) 0.0034(6)
N2' 0.0443(11) 0.0240(8) 0.0173(8) -0.0029(7) -0.0096(7) 0.0037(8)
O21' 0.0410(9) 0.0318(8) 0.0291(8) -0.0015(6) 0.0002(6) 0.0153(7)
O22' 0.0717(11) 0.0270(8) 0.0472(10) -0.0073(7) -0.0349(9) -0.0045(8)
N4' 0.0449(10) 0.0251(9) 0.0279(9) -0.0049(7) -0.0172(8) 0.0019(8)
O41' 0.0537(9) 0.0273(7) 0.0361(8) -0.0134(6) -0.0170(7) 0.0027(7)
O42' 0.0874(13) 0.0414(9) 0.0527(11) -0.0151(8) -0.0528(10) 0.0203(9)
N6' 0.0348(9) 0.0267(9) 0.0336(10) -0.0027(7) -0.0179(8) 0.0037(7)
O61' 0.0920(14) 0.0427(10) 0.0496(11) -0.0113(8) -0.0493(10) 0.0183(9)
O62' 0.0899(14) 0.0554(11) 0.0550(11) -0.0218(9) -0.0382(10) 0.0497(11)
O1E 0.0310(8) 0.0496(10) 0.0688(11) -0.0389(9) -0.0168(8) 0.0044(7)
C1E 0.0381(14) 0.0746(19) 0.101(2) -0.0643(19) -0.0104(14) 0.0012(13)

loop_
_atom_type_symbol
_atom_type_description
_atom_type_scat_dispersion_real
_atom_type_scat_dispersion_imag
_atom_type_scat_source
C C 0.0033 0.0016 'International Tables Vol C Tables 4.2.6.8 and 6.1.1.4'
H H 0.0000 0.0000 'International Tables Vol C Tables 4.2.6.8 and 6.1.1.4'
N N 0.0061 0.0033 'International Tables Vol C Tables 4.2.6.8 and 6.1.1.4'
O O 0.0106 0.0060 'International Tables Vol C Tables 4.2.6.8 and 6.1.1.4'

loop_
_geom_angle_atom_site_label_1
_geom_angle_atom_site_label_2
_geom_angle_atom_site_label_3
_geom_angle
_geom_angle_site_symmetry_1
_geom_angle_site_symmetry_3
_geom_angle_publ_flag
C2 N1 C11 131.11(15) . . ?
C2 N1 H1N 115.8(14) . . ?
C11 N1 H1N 113.0(14) . . ?
N1 C2 C3 127.28(16) . . ?
N1 C2 C13 114.70(16) . . ?
C3 C2 C13 118.00(16) . . ?
C2 C3 C4 130.23(17) . . ?
C2 C3 H3 114.9 . . ?
C4 C3 H3 114.9 . . ?
N5 C4 C3 127.01(17) . . ?
N5 C4 C14 115.10(15) . . ?
C3 C4 C14 117.89(16) . . ?
C4 N5 C6 131.11(15) . . ?
C4 N5 H5N 115.7(14) . . ?
C6 N5 H5N 113.0(14) . . ?
C7 C6 C11 118.61(16) . . ?
C7 C6 N5 115.16(15) . . ?
C11 C6 N5 126.23(16) . . ?
C6 C7 C8 122.13(16) . . ?
C6 C7 H7 118.9 . . ?
C8 C7 H7 118.9 . . ?
C9 C8 C7 119.08(16) . . ?
C9 C8 C12 120.00(16) . . ?
C7 C8 C12 120.92(16) . . ?
C8 C9 C10 119.04(17) . . ?
C8 C9 H9 120.5 . . ?
C10 C9 H9 120.5 . . ?
C11 C10 C9 122.38(16) . . ?
C11 C10 H10 118.8 . . ?
C9 C10 H10 118.8 . . ?
C10 C11 C6 118.70(16) . . ?
C10 C11 N1 115.28(15) . . ?
C6 C11 N1 126.02(16) . . ?
O2 C12 O1 124.43(16) . . ?
O2 C12 C8 120.29(15) . . ?
O1 C12 C8 115.27(15) . . ?
C12 O1 H1O 111.1(16) . . ?
C2 C13 H13A 109.5 . . ?
C2 C13 H13B 109.5 . . ?
H13A C13 H13B 109.5 . . ?
C2 C13 H13C 109.5 . . ?
H13A C13 H13C 109.5 . . ?
H13B C13 H13C 109.5 . . ?
C4 C14 H14A 109.5 . . ?
C4 C14 H14B 109.5 . . ?
H14A C14 H14B 109.5 . . ?
C4 C14 H14C 109.5 . . ?
H14A C14 H14C 109.5 . . ?
H14B C14 H14C 109.5 . . ?
O1' C1' C2' 122.89(17) . . ?
O1' C1' C6' 125.84(17) . . ?
C2' C1' C6' 111.27(16) . . ?
C3' C2' C1' 125.72(16) . . ?
C3' C2' N2' 115.64(16) . . ?
C1' C2' N2' 118.63(15) . . ?
C2' C3' C4' 118.18(17) . . ?
C2' C3' H3' 120.9 . . ?
C4' C3' H3' 120.9 . . ?
C5' C4' C3' 121.22(17) . . ?
C5' C4' N4' 120.08(16) . . ?
C3' C4' N4' 118.68(16) . . ?
C4' C5' C6' 119.72(17) . . ?
C4' C5' H5' 120.1 . . ?
C6' C5' H5' 120.1 . . ?
C5' C6' C1' 123.75(17) . . ?
C5' C6' N6' 115.42(16) . . ?
C1' C6' N6' 120.83(16) . . ?
O22' N2' O21' 123.99(17) . . ?
O22' N2' C2' 118.45(17) . . ?
O21' N2' C2' 117.53(16) . . ?
O41' N4' O42' 123.61(16) . . ?
O41' N4' C4' 118.57(16) . . ?
O42' N4' C4' 117.80(16) . . ?
O62' N6' O61' 121.99(17) . . ?
O62' N6' C6' 118.79(16) . . ?
O61' N6' C6' 119.18(16) . . ?
C1E O1E H1E 113(2) . . ?
O1E C1E H1E1 109.5 . . ?
O1E C1E H1E2 109.5 . . ?
H1E1 C1E H1E2 109.5 . . ?
O1E C1E H1E3 109.5 . . ?
H1E1 C1E H1E3 109.5 . . ?
H1E2 C1E H1E3 109.5 . . ?

loop_
_geom_bond_atom_site_label_1
_geom_bond_atom_site_label_2
_geom_bond_distance
_geom_bond_site_symmetry_2
_geom_bond_publ_flag
N1 C2 1.334(2) . ?
N1 C11 1.419(2) . ?
N1 H1N 0.861(15) . ?
C2 C3 1.384(3) . ?
C2 C13 1.493(2) . ?
C3 C4 1.394(3) . ?
C3 H3 0.9500 . ?
C4 N5 1.323(2) . ?
C4 C14 1.503(2) . ?
N5 C6 1.426(2) . ?
N5 H5N 0.851(15) . ?
C6 C7 1.384(2) . ?
C6 C11 1.409(2) . ?
C7 C8 1.395(3) . ?
C7 H7 0.9500 . ?
C8 C9 1.386(2) . ?
C8 C12 1.488(2) . ?
C9 C10 1.386(3) . ?
C9 H9 0.9500 . ?
C10 C11 1.385(3) . ?
C10 H10 0.9500 . ?
C12 O2 1.235(2) . ?
C12 O1 1.301(2) . ?
O1 H1O 0.878(16) . ?
C13 H13A 0.9800 . ?
C13 H13B 0.9800 . ?
C13 H13C 0.9800 . ?
C14 H14A 0.9800 . ?
C14 H14B 0.9800 . ?
C14 H14C 0.9800 . ?
C1' O1' 1.264(2) . ?
C1' C2' 1.443(3) . ?
C1' C6' 1.447(3) . ?
C2' C3' 1.368(3) . ?
C2' N2' 1.459(2) . ?
C3' C4' 1.387(3) . ?
C3' H3' 0.9500 . ?
C4' C5' 1.374(3) . ?
C4' N4' 1.448(2) . ?
C5' C6' 1.380(3) . ?
C5' H5' 0.9500 . ?
C6' N6' 1.453(2) . ?
N2' O22' 1.227(2) . ?
N2' O21' 1.233(2) . ?
N4' O41' 1.230(2) . ?
N4' O42' 1.232(2) . ?
N6' O62' 1.219(2) . ?
N6' O61' 1.221(2) . ?
O1E C1E 1.384(3) . ?
O1E H1E 0.836(17) . ?
C1E H1E1 0.9800 . ?
C1E H1E2 0.9800 . ?
C1E H1E3 0.9800 . ?

loop_
_geom_hbond_atom_site_label_D
_geom_hbond_atom_site_label_H
_geom_hbond_atom_site_label_A
_geom_hbond_distance_DH
_geom_hbond_distance_HA
_geom_hbond_distance_DA
_geom_hbond_angle_DHA
_geom_hbond_site_symmetry_A
N1 H1N O1' 0.861(15) 2.202(16) 3.0626(19) 176.9(19) 2_667
N5 H5N O1E 0.851(15) 1.950(16) 2.793(2) 170(2) .
O1 H1O O2 0.878(16) 1.758(17) 2.6354(18) 178(3) 2_757
O1E H1E O1' 0.836(17) 1.894(18) 2.728(2) 176(3) .

loop_
_geom_torsion_atom_site_label_1
_geom_torsion_atom_site_label_2
_geom_torsion_atom_site_label_3
_geom_torsion_atom_site_label_4
_geom_torsion
_geom_torsion_site_symmetry_1
_geom_torsion_site_symmetry_2
_geom_torsion_site_symmetry_3
_geom_torsion_site_symmetry_4
_geom_torsion_publ_flag
C11 N1 C2 C3 4.6(3) . . . . ?
C11 N1 C2 C13 -177.08(18) . . . . ?
N1 C2 C3 C4 4.3(3) . . . . ?
C13 C2 C3 C4 -173.96(19) . . . . ?
C2 C3 C4 N5 -4.1(3) . . . . ?
C2 C3 C4 C14 174.98(19) . . . . ?
C3 C4 N5 C6 -6.4(3) . . . . ?
C14 C4 N5 C6 174.49(17) . . . . ?
C4 N5 C6 C7 -169.23(18) . . . . ?
C4 N5 C6 C11 11.3(3) . . . . ?
C11 C6 C7 C8 0.6(3) . . . . ?
N5 C6 C7 C8 -178.91(16) . . . . ?
C6 C7 C8 C9 1.8(3) . . . . ?
C6 C7 C8 C12 -177.33(16) . . . . ?
C7 C8 C9 C10 -2.4(3) . . . . ?
C12 C8 C9 C10 176.71(16) . . . . ?
C8 C9 C10 C11 0.7(3) . . . . ?
C9 C10 C11 C6 1.7(3) . . . . ?
C9 C10 C11 N1 -178.07(16) . . . . ?
C7 C6 C11 C10 -2.3(2) . . . . ?
N5 C6 C11 C10 177.16(16) . . . . ?
C7 C6 C11 N1 177.43(16) . . . . ?
N5 C6 C11 N1 -3.1(3) . . . . ?
C2 N1 C11 C10 173.30(18) . . . . ?
C2 N1 C11 C6 -6.5(3) . . . . ?
C9 C8 C12 O2 -3.4(3) . . . . ?
C7 C8 C12 O2 175.74(17) . . . . ?
C9 C8 C12 O1 177.44(16) . . . . ?
C7 C8 C12 O1 -3.5(3) . . . . ?
O1' C1' C2' C3' -178.75(18) . . . . ?
C6' C1' C2' C3' 1.6(3) . . . . ?
O1' C1' C2' N2' 2.7(3) . . . . ?
C6' C1' C2' N2' -176.98(15) . . . . ?
C1' C2' C3' C4' -3.7(3) . . . . ?
N2' C2' C3' C4' 174.97(16) . . . . ?
C2' C3' C4' C5' 2.0(3) . . . . ?
C2' C3' C4' N4' -179.45(16) . . . . ?
C3' C4' C5' C6' 1.4(3) . . . . ?
N4' C4' C5' C6' -177.08(17) . . . . ?
C4' C5' C6' C1' -3.6(3) . . . . ?
C4' C5' C6' N6' 176.92(16) . . . . ?
O1' C1' C6' C5' -177.54(18) . . . . ?
C2' C1' C6' C5' 2.1(3) . . . . ?
O1' C1' C6' N6' 1.9(3) . . . . ?
C2' C1' C6' N6' -178.46(16) . . . . ?
C3' C2' N2' O22' -130.71(18) . . . . ?
C1' C2' N2' O22' 48.0(2) . . . . ?
C3' C2' N2' O21' 47.2(2) . . . . ?
C1' C2' N2' O21' -134.05(17) . . . . ?
C5' C4' N4' O41' -8.1(3) . . . . ?
C3' C4' N4' O41' 173.34(17) . . . . ?
C5' C4' N4' O42' 170.17(19) . . . . ?
C3' C4' N4' O42' -8.4(3) . . . . ?
C5' C6' N6' O62' 19.9(3) . . . . ?
C1' C6' N6' O62' -159.6(2) . . . . ?
C5' C6' N6' O61' -157.92(19) . . . . ?
C1' C6' N6' O61' 22.6(3) . . . . ?
